data_4075192
loop_
_publ_author_name
'McGuinness, David S.'
'Brown, David B.'
'Tooze, Robert P.'
'Hess, Fiona M.'
'Dixon, John T.'
'Slawin, Alexandra M. Z.'

_publ_section_title
;
 Ethylene Trimerization with Cr&#x2212;PNP and Cr&#x2212;SNS
 Complexes:&#x00A0; Effect of Ligand Structure, Metal Oxidation State, and
 Role of Activator on Catalysis
;
_journal_issue 15
_journal_name_full Organometallics
_journal_page_first 3605
_journal_paper_doi 10.1021/om0601091
_journal_volume 25
_journal_year 2006
_chemical_formula_sum 'C28 H29 Cl2 Cr N P2'
_chemical_formula_weight 564.36
_chemical_name_systematic
; 
 ? 
;
_space_group_IT_number 61
_symmetry_cell_setting orthorhombic
_symmetry_space_group_name_Hall '-P 2ac 2ab'
_symmetry_space_group_name_H-M 'P b c a'
_atom_sites_solution_hydrogens geom
_atom_sites_solution_primary direct
_atom_sites_solution_secondary difmap
_audit_creation_method SHELXL-97
_cell_angle_alpha 90.00
_cell_angle_beta 90.00
_cell_angle_gamma 90.00
_cell_formula_units_Z 8
_cell_length_a 13.181(4)
_cell_length_b 17.030(5)
_cell_length_c 24.820(8)
_cell_measurement_reflns_used 87
_cell_measurement_temperature 125(2)
_cell_measurement_theta_max 28
_cell_measurement_theta_min 12
_cell_volume 5571(3)
_computing_cell_refinement 'Bruker SMART'
_computing_data_collection 'Bruker SMART'
_computing_data_reduction 'Bruker SHELXTL'
_computing_molecular_graphics 'Bruker SHELXTL'
_computing_publication_material 'Bruker SHELXTL'
_computing_structure_refinement 'SHELXL-97 (Sheldrick, 1997)'
_computing_structure_solution 'SHELXS-97 (Sheldrick, 1990)'
_diffrn_ambient_temperature 125(2)
_diffrn_detector_area_resol_mean 0.83
_diffrn_measured_fraction_theta_full 0.982
_diffrn_measured_fraction_theta_max 0.982
_diffrn_measurement_device_type 'CCD area detector'
_diffrn_measurement_method 'phi and omega scans'
_diffrn_radiation_monochromator graphite
_diffrn_radiation_source 'fine-focus sealed tube'
_diffrn_radiation_type MoK\a
_diffrn_radiation_wavelength 0.71073
_diffrn_reflns_av_R_equivalents 0.1378
_diffrn_reflns_av_sigmaI/netI 0.0849
_diffrn_reflns_limit_h_max 15
_diffrn_reflns_limit_h_min -15
_diffrn_reflns_limit_k_max 20
_diffrn_reflns_limit_k_min -20
_diffrn_reflns_limit_l_max 29
_diffrn_reflns_limit_l_min -29
_diffrn_reflns_number 31607
_diffrn_reflns_theta_full 25.43
_diffrn_reflns_theta_max 25.43
_diffrn_reflns_theta_min 1.64
_exptl_absorpt_coefficient_mu 0.735
_exptl_absorpt_correction_T_max 1.00000
_exptl_absorpt_correction_T_min 0.723233
_exptl_absorpt_correction_type multi-scan
_exptl_crystal_colour blue
_exptl_crystal_density_diffrn 1.346
_exptl_crystal_density_method 'not measured'
_exptl_crystal_description plate
_exptl_crystal_F_000 2336
_exptl_crystal_size_max .1
_exptl_crystal_size_mid .1
_exptl_crystal_size_min .01
_refine_diff_density_max 0.775
_refine_diff_density_min -0.458
_refine_diff_density_rms 0.096
_refine_ls_extinction_coef 0.00017(17)
_refine_ls_extinction_expression Fc^*^=kFc[1+0.001xFc^2^\l^3^/sin(2\q)]^-1/4^
_refine_ls_extinction_method SHELXL
_refine_ls_goodness_of_fit_ref 1.031
_refine_ls_hydrogen_treatment mixed
_refine_ls_matrix_type full
_refine_ls_number_parameters 312
_refine_ls_number_reflns 5046
_refine_ls_number_restraints 1
_refine_ls_restrained_S_all 1.031
_refine_ls_R_factor_all 0.1185
_refine_ls_R_factor_gt 0.0600
_refine_ls_shift/su_max 0.011
_refine_ls_shift/su_mean 0.001
_refine_ls_structure_factor_coef Fsqd
_refine_ls_weighting_details 'calc w=1/[\s^2^(Fo^2^)+(0.0618P)^2^+6.0468P] where P=(Fo^2^+2Fc^2^)/3'
_refine_ls_weighting_scheme calc
_refine_ls_wR_factor_gt 0.1128
_refine_ls_wR_factor_ref 0.1366
_reflns_number_gt 3244
_reflns_number_total 5046
_reflns_threshold_expression >2sigma(I)
_cod_data_source_file om0601091si20060203_060133.cif
_cod_data_source_block sasol14
_cod_depositor_comments
;
The following automatic conversions were performed:

'_symmetry_cell_setting' value 'Orthorhombic' changed to
'orthorhombic' according to
/home/saulius/struct/CIF-dictionaries/cif_core.dic dictionary named
'cif_core.dic' version 2.4.1 from 2010-06-29.

Automatic conversion script
Id: cif_fix_values 1715 2011-07-08 13:25:40Z adriana 
;
_cod_original_sg_symbol_H-M Pbca
_cod_database_code 4075192

loop_
_symmetry_equiv_pos_as_xyz
'x, y, z'
'-x+1/2, -y, z+1/2'
'-x, y+1/2, -z+1/2'
'x+1/2, -y+1/2, -z'
'-x, -y, -z'
'x-1/2, y, -z-1/2'
'x, -y-1/2, z-1/2'
'-x-1/2, y-1/2, z'

loop_
_atom_site_label
_atom_site_type_symbol
_atom_site_fract_x
_atom_site_fract_y
_atom_site_fract_z
_atom_site_U_iso_or_equiv
_atom_site_adp_type
_atom_site_occupancy
_atom_site_symmetry_multiplicity
_atom_site_calc_flag
_atom_site_refinement_flags
Cr1 Cr 0.42965(5) 0.14219(4) 0.57651(3) 0.0206(2) Uani 1 1 d .
Cl1 Cl 0.28328(8) 0.20866(7) 0.60129(5) 0.0262(3) Uani 1 1 d .
Cl2 Cl 0.36155(8) 0.02529(6) 0.53052(5) 0.0275(3) Uani 1 1 d .
P1 P 0.45950(9) 0.07401(7) 0.66332(5) 0.0225(3) Uani 1 1 d .
C2 C 0.5613(3) 0.0084(3) 0.63957(19) 0.0284(11) Uani 1 1 d .
H2A H 0.5972 -0.0151 0.6707 0.034 Uiso 1 1 calc R
H2B H 0.5323 -0.0346 0.6176 0.034 Uiso 1 1 calc R
C3 C 0.6343(3) 0.0570(3) 0.60600(19) 0.0288(11) Uani 1 1 d .
H3A H 0.6671 0.0969 0.6291 0.035 Uiso 1 1 calc R
H3B H 0.6880 0.0225 0.5912 0.035 Uiso 1 1 calc R
N4 N 0.5804(3) 0.0965(2) 0.56103(15) 0.0225(8) Uani 1 1 d D
H4N H 0.563(3) 0.056(2) 0.5342(14) 0.036(14) Uiso 1 1 d D
C5 C 0.6506(3) 0.1504(3) 0.53222(19) 0.0268(11) Uani 1 1 d .
H5A H 0.7122 0.1214 0.5212 0.032 Uiso 1 1 calc R
H5B H 0.6715 0.1934 0.5567 0.032 Uiso 1 1 calc R
C6 C 0.5994(3) 0.1845(3) 0.48301(19) 0.0282(11) Uani 1 1 d .
H6A H 0.5844 0.1422 0.4568 0.034 Uiso 1 1 calc R
H6B H 0.6448 0.2231 0.4654 0.034 Uiso 1 1 calc R
P2 P 0.48092(9) 0.23286(6) 0.50385(5) 0.0229(3) Uani 1 1 d .
C7 C 0.5192(3) 0.1349(3) 0.71455(18) 0.0248(10) Uani 1 1 d .
C8 C 0.5902(4) 0.1063(3) 0.7511(2) 0.0355(12) Uani 1 1 d .
H8A H 0.6079 0.0522 0.7506 0.043 Uiso 1 1 calc R
C9 C 0.6352(4) 0.1561(3) 0.7880(2) 0.0378(13) Uani 1 1 d .
H9A H 0.6834 0.1361 0.8130 0.045 Uiso 1 1 calc R
C10 C 0.6105(4) 0.2342(3) 0.7888(2) 0.0390(13) Uani 1 1 d .
H10A H 0.6409 0.2681 0.8145 0.047 Uiso 1 1 calc R
C11 C 0.5419(4) 0.2636(3) 0.7523(2) 0.0378(13) Uani 1 1 d .
H11A H 0.5258 0.3180 0.7525 0.045 Uiso 1 1 calc R
C12 C 0.4959(4) 0.2139(3) 0.7153(2) 0.0321(12) Uani 1 1 d .
H12A H 0.4482 0.2344 0.6903 0.039 Uiso 1 1 calc R
C13 C 0.3713(3) 0.0092(3) 0.69869(19) 0.0247(11) Uani 1 1 d .
C14 C 0.3046(4) -0.0359(3) 0.6676(2) 0.0322(12) Uani 1 1 d .
H14A H 0.3050 -0.0313 0.6294 0.039 Uiso 1 1 calc R
C15 C 0.2375(4) -0.0878(3) 0.6927(2) 0.0369(13) Uani 1 1 d .
H15A H 0.1932 -0.1192 0.6716 0.044 Uiso 1 1 calc R
C16 C 0.2355(4) -0.0935(3) 0.7480(2) 0.0354(12) Uani 1 1 d .
H16A H 0.1895 -0.1285 0.7650 0.043 Uiso 1 1 calc R
C17 C 0.3002(4) -0.0484(3) 0.7783(2) 0.0391(13) Uani 1 1 d .
H17A H 0.2984 -0.0525 0.8165 0.047 Uiso 1 1 calc R
C18 C 0.3678(4) 0.0029(3) 0.7544(2) 0.0297(11) Uani 1 1 d .
H18A H 0.4118 0.0338 0.7760 0.036 Uiso 1 1 calc R
C19 C 0.5141(3) 0.3318(3) 0.52575(19) 0.0246(10) Uani 1 1 d .
C20 C 0.4561(4) 0.3653(3) 0.5663(2) 0.0469(15) Uani 1 1 d .
H20A H 0.3996 0.3374 0.5805 0.056 Uiso 1 1 calc R
C21 C 0.4796(5) 0.4387(3) 0.5864(3) 0.0577(18) Uani 1 1 d .
H21A H 0.4389 0.4610 0.6141 0.069 Uiso 1 1 calc R
C22 C 0.5610(4) 0.4795(3) 0.5668(2) 0.0430(14) Uani 1 1 d .
H22A H 0.5768 0.5299 0.5809 0.052 Uiso 1 1 calc R
C23 C 0.6193(4) 0.4477(3) 0.5269(2) 0.0362(13) Uani 1 1 d .
H23A H 0.6756 0.4762 0.5131 0.043 Uiso 1 1 calc R
C24 C 0.5966(3) 0.3738(3) 0.5065(2) 0.0299(11) Uani 1 1 d .
H24A H 0.6381 0.3518 0.4791 0.036 Uiso 1 1 calc R
C25 C 0.4080(4) 0.2430(3) 0.44192(18) 0.0261(11) Uani 1 1 d .
C26 C 0.4319(4) 0.2980(3) 0.4025(2) 0.0376(13) Uani 1 1 d .
H26A H 0.4877 0.3325 0.4076 0.045 Uiso 1 1 calc R
C27 C 0.3748(4) 0.3027(3) 0.3558(2) 0.0431(14) Uani 1 1 d .
H27A H 0.3916 0.3404 0.3290 0.052 Uiso 1 1 calc R
C28 C 0.2941(4) 0.2532(3) 0.3481(2) 0.0418(14) Uani 1 1 d .
H28A H 0.2546 0.2573 0.3162 0.050 Uiso 1 1 calc R
C29 C 0.2698(4) 0.1973(3) 0.3865(2) 0.0363(13) Uani 1 1 d .
H29A H 0.2144 0.1626 0.3808 0.044 Uiso 1 1 calc R
C30 C 0.3274(3) 0.1924(3) 0.4334(2) 0.0289(11) Uani 1 1 d .
H30A H 0.3112 0.1540 0.4598 0.035 Uiso 1 1 calc R

loop_
_atom_site_aniso_label
_atom_site_aniso_U_11
_atom_site_aniso_U_22
_atom_site_aniso_U_33
_atom_site_aniso_U_23
_atom_site_aniso_U_13
_atom_site_aniso_U_12
Cr1 0.0158(4) 0.0217(4) 0.0244(4) 0.0012(3) 0.0019(3) 0.0028(3)
Cl1 0.0185(6) 0.0288(6) 0.0314(7) 0.0024(5) 0.0053(5) 0.0047(4)
Cl2 0.0217(6) 0.0260(6) 0.0349(7) -0.0058(5) -0.0009(5) 0.0009(5)
P1 0.0213(6) 0.0202(6) 0.0259(7) -0.0007(5) -0.0020(5) 0.0026(5)
C2 0.029(3) 0.028(3) 0.028(3) -0.004(2) -0.006(2) 0.009(2)
C3 0.017(2) 0.033(3) 0.036(3) -0.005(2) -0.004(2) 0.007(2)
N4 0.0179(19) 0.022(2) 0.028(2) -0.0042(17) -0.0005(17) 0.0017(16)
C5 0.016(2) 0.020(2) 0.044(3) -0.004(2) 0.007(2) -0.0031(18)
C6 0.028(3) 0.020(3) 0.037(3) 0.000(2) 0.011(2) -0.0011(19)
P2 0.0204(6) 0.0173(6) 0.0311(7) -0.0001(5) 0.0073(5) 0.0000(5)
C7 0.021(2) 0.026(3) 0.027(3) -0.002(2) 0.001(2) -0.0008(19)
C8 0.031(3) 0.038(3) 0.037(3) -0.004(2) -0.006(2) 0.011(2)
C9 0.026(3) 0.051(4) 0.036(3) -0.010(3) -0.010(2) 0.005(2)
C10 0.034(3) 0.042(3) 0.041(3) -0.006(3) -0.006(3) -0.011(2)
C11 0.045(3) 0.027(3) 0.042(3) -0.005(2) -0.002(3) -0.004(2)
C12 0.032(3) 0.031(3) 0.033(3) 0.001(2) -0.003(2) 0.000(2)
C13 0.025(3) 0.019(2) 0.030(3) 0.002(2) -0.001(2) 0.0057(19)
C14 0.032(3) 0.030(3) 0.034(3) 0.002(2) -0.007(2) 0.000(2)
C15 0.035(3) 0.028(3) 0.048(4) 0.003(2) -0.002(3) -0.003(2)
C16 0.026(3) 0.025(3) 0.055(4) 0.011(3) 0.008(3) 0.001(2)
C17 0.045(3) 0.033(3) 0.039(3) 0.012(3) 0.006(3) 0.009(2)
C18 0.034(3) 0.024(3) 0.031(3) 0.001(2) -0.001(2) 0.003(2)
C19 0.021(2) 0.019(2) 0.034(3) -0.002(2) 0.004(2) 0.0023(19)
C20 0.043(3) 0.030(3) 0.067(4) -0.013(3) 0.028(3) -0.007(2)
C21 0.061(4) 0.033(3) 0.079(5) -0.024(3) 0.036(4) -0.010(3)
C22 0.038(3) 0.027(3) 0.064(4) -0.009(3) 0.001(3) -0.006(2)
C23 0.020(3) 0.024(3) 0.065(4) -0.001(3) 0.002(3) -0.002(2)
C24 0.020(3) 0.024(3) 0.045(3) 0.002(2) 0.004(2) 0.0027(19)
C25 0.033(3) 0.020(2) 0.026(3) 0.002(2) 0.010(2) 0.005(2)
C26 0.047(3) 0.030(3) 0.035(3) 0.002(2) 0.006(3) 0.000(2)
C27 0.059(4) 0.030(3) 0.040(3) 0.005(3) 0.005(3) 0.005(3)
C28 0.057(4) 0.037(3) 0.032(3) -0.006(3) -0.004(3) 0.018(3)
C29 0.041(3) 0.030(3) 0.038(3) -0.009(2) -0.002(3) 0.006(2)
C30 0.031(3) 0.022(3) 0.034(3) 0.003(2) 0.006(2) 0.003(2)

loop_
_atom_type_symbol
_atom_type_description
_atom_type_scat_dispersion_real
_atom_type_scat_dispersion_imag
_atom_type_scat_source
C C 0.0033 0.0016 'International Tables Vol C Tables 4.2.6.8 and 6.1.1.4'
H H 0.0000 0.0000 'International Tables Vol C Tables 4.2.6.8 and 6.1.1.4'
N N 0.0061 0.0033 'International Tables Vol C Tables 4.2.6.8 and 6.1.1.4'
P P 0.1023 0.0942 'International Tables Vol C Tables 4.2.6.8 and 6.1.1.4'
Cl Cl 0.1484 0.1585 'International Tables Vol C Tables 4.2.6.8 and 6.1.1.4'
Cr Cr 0.3209 0.6236 'International Tables Vol C Tables 4.2.6.8 and 6.1.1.4'

loop_
_geom_angle_atom_site_label_1
_geom_angle_atom_site_label_2
_geom_angle_atom_site_label_3
_geom_angle
N4 Cr1 Cl1 169.79(11)
N4 Cr1 Cl2 87.82(10)
Cl1 Cr1 Cl2 102.36(5)
N4 Cr1 P2 81.02(10)
Cl1 Cr1 P2 96.67(5)
Cl2 Cr1 P2 105.46(5)
N4 Cr1 P1 80.83(10)
Cl1 Cr1 P1 97.48(5)
Cl2 Cr1 P1 94.71(5)
P2 Cr1 P1 152.19(5)
C7 P1 C13 106.4(2)
C7 P1 C2 104.7(2)
C13 P1 C2 104.5(2)
C7 P1 Cr1 114.16(15)
C13 P1 Cr1 126.84(15)
C2 P1 Cr1 96.98(16)
C3 C2 P1 107.9(3)
N4 C3 C2 110.9(3)
C3 N4 C5 110.1(3)
C3 N4 Cr1 117.9(3)
C5 N4 Cr1 115.8(3)
N4 C5 C6 110.3(4)
C5 C6 P2 108.9(3)
C25 P2 C19 106.9(2)
C25 P2 C6 104.7(2)
C19 P2 C6 107.1(2)
C25 P2 Cr1 122.11(16)
C19 P2 Cr1 115.20(16)
C6 P2 Cr1 99.09(15)
C12 C7 C8 118.9(4)
C12 C7 P1 117.9(4)
C8 C7 P1 123.1(4)
C9 C8 C7 120.4(5)
C10 C9 C8 120.2(5)
C9 C10 C11 120.1(5)
C10 C11 C12 120.1(5)
C7 C12 C11 120.4(5)
C18 C13 C14 119.1(4)
C18 C13 P1 123.2(4)
C14 C13 P1 117.8(4)
C15 C14 C13 119.9(5)
C16 C15 C14 120.2(5)
C17 C16 C15 119.7(5)
C16 C17 C18 121.2(5)
C17 C18 C13 120.0(5)
C20 C19 C24 118.1(4)
C20 C19 P2 117.7(4)
C24 C19 P2 124.2(4)
C21 C20 C19 120.7(5)
C22 C21 C20 120.5(5)
C23 C22 C21 119.9(5)
C22 C23 C24 120.2(5)
C19 C24 C23 120.7(5)
C30 C25 C26 119.0(5)
C30 C25 P2 118.4(3)
C26 C25 P2 122.6(4)
C27 C26 C25 120.4(5)
C28 C27 C26 120.1(5)
C27 C28 C29 120.5(5)
C28 C29 C30 119.4(5)
C29 C30 C25 120.6(5)

loop_
_geom_bond_atom_site_label_1
_geom_bond_atom_site_label_2
_geom_bond_distance
Cr1 N4 2.168(4)
Cr1 Cl1 2.3199(13)
Cr1 Cl2 2.4642(14)
Cr1 P2 2.4684(14)
Cr1 P1 2.4789(15)
P1 C7 1.819(5)
P1 C13 1.827(5)
P1 C2 1.842(4)
C2 C3 1.518(6)
C3 N4 1.485(6)
N4 C5 1.487(5)
C5 C6 1.512(7)
C6 P2 1.840(5)
P2 C25 1.821(5)
P2 C19 1.823(5)
C7 C12 1.380(6)
C7 C8 1.391(6)
C8 C9 1.384(7)
C9 C10 1.369(7)
C10 C11 1.374(7)
C11 C12 1.389(7)
C13 C18 1.387(7)
C13 C14 1.401(6)
C14 C15 1.396(7)
C15 C16 1.376(7)
C16 C17 1.373(7)
C17 C18 1.382(7)
C19 C20 1.387(7)
C19 C24 1.387(6)
C20 C21 1.382(7)
C21 C22 1.369(7)
C22 C23 1.365(7)
C23 C24 1.390(7)
C25 C30 1.385(7)
C25 C26 1.390(7)
C26 C27 1.385(7)
C27 C28 1.370(8)
C28 C29 1.385(7)
C29 C30 1.392(7)

loop_
_geom_hbond_atom_site_label_D
_geom_hbond_atom_site_label_H
_geom_hbond_atom_site_label_A
_geom_hbond_distance_DH
_geom_hbond_distance_HA
_geom_hbond_distance_DA
_geom_hbond_angle_DHA
_geom_hbond_site_symmetry_A
N4 H4N Cl2 0.9799(11) 2.34(3) 3.171(4) 141(4) 5_656
N4 H4N Cl2 0.9799(11) 2.71(4) 3.220(4) 113(3) .

loop_
_geom_torsion_atom_site_label_1
_geom_torsion_atom_site_label_2
_geom_torsion_atom_site_label_3
_geom_torsion_atom_site_label_4
_geom_torsion
N4 Cr1 P1 C7 89.83(19)
Cl1 Cr1 P1 C7 -80.00(16)
Cl2 Cr1 P1 C7 176.86(16)
P2 Cr1 P1 C7 40.0(2)
N4 Cr1 P1 C13 -133.8(2)
Cl1 Cr1 P1 C13 56.35(19)
Cl2 Cr1 P1 C13 -46.80(19)
P2 Cr1 P1 C13 176.34(19)
N4 Cr1 P1 C2 -19.79(18)
Cl1 Cr1 P1 C2 170.38(16)
Cl2 Cr1 P1 C2 67.23(16)
P2 Cr1 P1 C2 -69.62(19)
C7 P1 C2 C3 -72.4(3)
C13 P1 C2 C3 175.9(3)
Cr1 P1 C2 C3 44.9(3)
P1 C2 C3 N4 -56.4(4)
C2 C3 N4 C5 173.9(4)
C2 C3 N4 Cr1 38.1(4)
Cl1 Cr1 N4 C3 75.0(7)
Cl2 Cr1 N4 C3 -101.3(3)
P2 Cr1 N4 C3 152.6(3)
P1 Cr1 N4 C3 -6.2(3)
Cl1 Cr1 N4 C5 -58.4(8)
Cl2 Cr1 N4 C5 125.2(3)
P2 Cr1 N4 C5 19.2(3)
P1 Cr1 N4 C5 -139.6(3)
C3 N4 C5 C6 174.2(4)
Cr1 N4 C5 C6 -48.9(4)
N4 C5 C6 P2 55.7(4)
C5 C6 P2 C25 -162.4(3)
C5 C6 P2 C19 84.4(3)
C5 C6 P2 Cr1 -35.6(3)
N4 Cr1 P2 C25 122.6(2)
Cl1 Cr1 P2 C25 -67.41(18)
Cl2 Cr1 P2 C25 37.42(18)
P1 Cr1 P2 C25 172.41(18)
N4 Cr1 P2 C19 -104.98(19)
Cl1 Cr1 P2 C19 64.99(17)
Cl2 Cr1 P2 C19 169.82(16)
P1 Cr1 P2 C19 -55.2(2)
N4 Cr1 P2 C6 8.86(19)
Cl1 Cr1 P2 C6 178.82(16)
Cl2 Cr1 P2 C6 -76.35(16)
P1 Cr1 P2 C6 58.65(19)
C13 P1 C7 C12 -111.4(4)
C2 P1 C7 C12 138.3(4)
Cr1 P1 C7 C12 33.5(4)
C13 P1 C7 C8 71.8(4)
C2 P1 C7 C8 -38.6(4)
Cr1 P1 C7 C8 -143.4(4)
C12 C7 C8 C9 1.2(7)
P1 C7 C8 C9 178.0(4)
C7 C8 C9 C10 -0.4(8)
C8 C9 C10 C11 -0.8(8)
C9 C10 C11 C12 1.2(8)
C8 C7 C12 C11 -0.8(7)
P1 C7 C12 C11 -177.8(4)
C10 C11 C12 C7 -0.4(8)
C7 P1 C13 C18 -9.2(4)
C2 P1 C13 C18 101.3(4)
Cr1 P1 C13 C18 -148.1(3)
C7 P1 C13 C14 170.9(3)
C2 P1 C13 C14 -78.6(4)
Cr1 P1 C13 C14 31.9(4)
C18 C13 C14 C15 -1.5(7)
P1 C13 C14 C15 178.4(4)
C13 C14 C15 C16 1.2(7)
C14 C15 C16 C17 -0.4(7)
C15 C16 C17 C18 -0.1(7)
C16 C17 C18 C13 -0.2(7)
C14 C13 C18 C17 1.0(7)
P1 C13 C18 C17 -178.9(4)
C25 P2 C19 C20 100.1(4)
C6 P2 C19 C20 -148.2(4)
Cr1 P2 C19 C20 -39.1(5)
C25 P2 C19 C24 -83.6(4)
C6 P2 C19 C24 28.1(5)
Cr1 P2 C19 C24 137.3(4)
C24 C19 C20 C21 0.7(8)
P2 C19 C20 C21 177.3(5)
C19 C20 C21 C22 -0.4(10)
C20 C21 C22 C23 0.2(10)
C21 C22 C23 C24 -0.4(8)
C20 C19 C24 C23 -0.9(7)
P2 C19 C24 C23 -177.3(4)
C22 C23 C24 C19 0.8(8)
C19 P2 C25 C30 -142.4(4)
C6 P2 C25 C30 104.3(4)
Cr1 P2 C25 C30 -6.6(4)
C19 P2 C25 C26 39.4(5)
C6 P2 C25 C26 -74.0(4)
Cr1 P2 C25 C26 175.1(3)
C30 C25 C26 C27 1.0(7)
P2 C25 C26 C27 179.2(4)
C25 C26 C27 C28 0.1(8)
C26 C27 C28 C29 -0.9(8)
C27 C28 C29 C30 0.8(7)
C28 C29 C30 C25 0.3(7)
C26 C25 C30 C29 -1.1(7)
P2 C25 C30 C29 -179.4(4)
